data_1572229
loop_
_publ_author_name
'Chodkiewicz, Micha&#x142; Leszek'
'Olech, Barbara'
'Jha, Kunal Kumar'
'Dominiak, Paulina Maria'
'Wo&#x17a;niak, Krzysztof'

_publ_section_title
;
 Hirshfeld atom refinement and dynamical refinement of hexagonal ice
 structure from electron diffraction data.
;
_journal_coeditor_code VQ5006
_journal_issue 5
_journal_name_full IUCrJ
_journal_paper_doi 10.1107/S2052252524006808
_journal_volume 11
_journal_year 2024
_chemical_formula_sum 'H1.999998 O1.000002'
_chemical_formula_weight 18
_space_group_IT_number 194
_space_group_name_Hall '-P 6c 2c'
_space_group_name_H-M_alt 'P 63/m m c'
_symmetry_cell_setting hexagonal
_symmetry_Int_Tables_number 194
_symmetry_space_group_name_Hall '-P 6c 2c'
_symmetry_space_group_name_H-M 'P 63/m m c'
_audit_creation_method 'Jana2020 1.3.36'
_cell_angle_alpha 90
_cell_angle_beta 90
_cell_angle_gamma 120
_cell_formula_units_Z 4
_cell_length_a 4.3815(13)
_cell_length_b 4.3815(13)
_cell_length_c 7.183(4)
_cell_measurement_reflns_used 1533
_cell_measurement_temperature 81.15
_cell_measurement_theta_max 1.69
_cell_measurement_theta_min 0.19
_cell_volume 119.42(8)
_diffrn_ambient_temperature 81.15
_diffrn_detector 'CCD plate'
_diffrn_measured_fraction_theta_full 0.93
_diffrn_measured_fraction_theta_max 0.9
_diffrn_measurement_device_type 'esperanto-CrysAlisPro-abstract goniometer imported esperanto images'
_diffrn_radiation_monochromator 'transmission electron microscope'
_diffrn_radiation_probe electron
_diffrn_radiation_type electron
_diffrn_radiation_wavelength 0.0251
_diffrn_reflns_av_R_equivalents 0.0724
_diffrn_reflns_av_unetI/netI 0.0248
_diffrn_reflns_limit_h_max 9
_diffrn_reflns_limit_h_min -9
_diffrn_reflns_limit_k_max 9
_diffrn_reflns_limit_k_min -9
_diffrn_reflns_limit_l_max 14
_diffrn_reflns_limit_l_min -14
_diffrn_reflns_number 2005
_diffrn_reflns_theta_full 1.51
_diffrn_reflns_theta_max 1.6
_diffrn_reflns_theta_min 0.19
_diffrn_source 'transmission electron microscope'
_exptl_absorpt_coefficient_mu 0
_exptl_absorpt_correction_type none
_exptl_crystal_density_diffrn 1.002
_exptl_crystal_description plate
_exptl_crystal_F_000 40
_refine_diff_density_max 0.19
_refine_diff_density_min -0.38
_refine_ls_extinction_coef 430(70)
_refine_ls_extinction_expression Fc^*^=kFc[1+0.001xFc^2^\l^3^/sin(2\q)]^-1/4^
_refine_ls_extinction_method 'SHELXL-2017/1 (Sheldrick, 2015)'
_refine_ls_goodness_of_fit_gt 7.3676
_refine_ls_goodness_of_fit_ref 6.4507
_refine_ls_hydrogen_treatment refall
_refine_ls_number_constraints 1
_refine_ls_number_parameters 10
_refine_ls_number_reflns 265
_refine_ls_number_restraints 0
_refine_ls_R_factor_all 0.1657
_refine_ls_R_factor_gt 0.1434
_refine_ls_shift/su_max 0.0034
_refine_ls_shift/su_mean 0.0011
_refine_ls_structure_factor_coef F
_refine_ls_weighting_details w=1/(\s^2^(F)+0.0001F^2^)
_refine_ls_weighting_scheme sigma
_refine_ls_wR_factor_gt 0.1629
_refine_ls_wR_factor_ref 0.1656
_reflns_number_gt 199
_reflns_number_total 265
_reflns_threshold_expression I>3\s(I)
_cod_data_source_file vq5006.cif
_cod_data_source_block Jana2020_IAM_exti
_cod_original_sg_symbol_Hall '-P 6c;-2c'
_cod_database_code 1572229

loop_
_space_group_symop_id
_space_group_symop_operation_xyz
1 x,y,z
2 -y,x-y,z
3 -x+y,-x,z
4 -x,-y,z+1/2
5 y,-x+y,z+1/2
6 x-y,x,z+1/2
7 y,x,-z
8 x-y,-y,-z
9 -x,-x+y,-z
10 -y,-x,-z+1/2
11 -x+y,y,-z+1/2
12 x,x-y,-z+1/2
13 -x,-y,-z
14 y,-x+y,-z
15 x-y,x,-z
16 x,y,-z+1/2
17 -y,x-y,-z+1/2
18 -x+y,-x,-z+1/2
19 -y,-x,z
20 -x+y,y,z
21 x,x-y,z
22 y,x,z+1/2
23 x-y,-y,z+1/2
24 -x,-x+y,z+1/2

loop_
_atom_site_label
_atom_site_type_symbol
_atom_site_fract_x
_atom_site_fract_y
_atom_site_fract_z
_atom_site_adp_type
_atom_site_U_iso_or_equiv
_atom_site_site_symmetry_multiplicity
_atom_site_occupancy
_atom_site_calc_flag
_atom_site_refinement_flags
_atom_site_disorder_assembly
_atom_site_disorder_group
O1 O 0.333333 0.666667 0.5618(4) Uani 0.0206(19) 4 1 d . . .
H1 H 0.443(3) 0.557(3) 0.521(4) Uiso 0.023(4) 12 0.5 d . . .
H2 H 0.333333 0.666667 0.706(7) Uiso 0.027(9) 4 0.5 d . . .

loop_
_atom_site_aniso_label
_atom_site_aniso_type_symbol
_atom_site_aniso_U_11
_atom_site_aniso_U_22
_atom_site_aniso_U_33
_atom_site_aniso_U_12
_atom_site_aniso_U_13
_atom_site_aniso_U_23
O1 O 0.033(4) 0.006514 0.0134(15) 0.003257 0 0

loop_
_atom_type_symbol
_atom_type_scat_source
H International_Tables_Vol_C
O International_Tables_Vol_C

loop_
_exptl_crystal_face_index_h
_exptl_crystal_face_index_k
_exptl_crystal_face_index_l
_exptl_crystal_face_perp_dist
? ? ? ?

loop_
_geom_angle_atom_site_label_1
_geom_angle_atom_site_label_2
_geom_angle_atom_site_label_3
_geom_angle
_geom_angle_site_symmetry_1
_geom_angle_site_symmetry_3
_geom_angle_publ_flag
H1 O1 H2 109.4 . . ?
H1 O1 H1 109.54 2_665 . ?

loop_
_geom_bond_atom_site_label_1
_geom_bond_atom_site_label_2
_geom_bond_site_symmetry_1
_geom_bond_site_symmetry_2
_geom_bond_distance
_geom_bond_publ_flag
O1 H1 . . 0.885(16) ?
O1 H1 . 2_665 0.885(16) ?
O1 H1 . 3_565 0.885(16) ?
O1 H2 . . 1.04(5) ?
H1 H1 . 7_556 0.91(2) ?
H2 H2 . 10_666 0.63(7) ?

loop_
_geom_hbond_atom_site_label_D
_geom_hbond_atom_site_label_H
_geom_hbond_atom_site_label_A
_geom_hbond_site_symmetry_D
_geom_hbond_site_symmetry_H
_geom_hbond_site_symmetry_A
_geom_hbond_distance_DH
_geom_hbond_distance_HA
_geom_hbond_distance_DA
_geom_hbond_angle_DHA
_geom_hbond_publ_flag
O1 H1 O1 . . 7_556 0.885(16) 1.796(16) 2.6808(15) 180(3) ?
O1 H2 O1 . . 10_666 1.04(5) 1.67(5) 2.704(5) ** ?

loop_
_geom_torsion_atom_site_label_1
_geom_torsion_atom_site_label_2
_geom_torsion_atom_site_label_3
_geom_torsion_atom_site_label_4
_geom_torsion_site_symmetry_1
_geom_torsion_site_symmetry_2
_geom_torsion_site_symmetry_3
_geom_torsion_site_symmetry_4
_geom_torsion
_geom_torsion_publ_flag
? ? ? ? ? ? ? ? ? ?

loop_
_restr_angle_atom_site_label_1
_restr_angle_site_symmetry_1
_restr_angle_atom_site_label_2
_restr_angle_site_symmetry_2
_restr_angle_atom_site_label_3
_restr_angle_site_symmetry_3
_restr_angle_target
_restr_angle_target_weight_param
? ? ? ? ? ? ? ?

loop_
_restr_distance_atom_site_label_1
_restr_distance_site_symmetry_1
_restr_distance_atom_site_label_2
_restr_distance_site_symmetry_2
_restr_distance_target
_restr_distance_target_weight_param
? ? ? ? ? ?

loop_
_restr_equal_angle_atom_site_label_1
_restr_equal_angle_site_symmetry_1
_restr_equal_angle_atom_site_label_2
_restr_equal_angle_site_symmetry_2
_restr_equal_angle_atom_site_label_3
_restr_equal_angle_site_symmetry_3
_restr_equal_angle_class_class_id
_restr_equal_angle_class_target_weight_param
? ? ? ? ? ? ? ?

loop_
_restr_equal_distance_atom_site_label_1
_restr_equal_distance_site_symmetry_1
_restr_equal_distance_atom_site_label_2
_restr_equal_distance_site_symmetry_2
_restr_equal_distance_class_class_id
_restr_equal_distance_class_target_weight_param
? ? ? ? ? ?

loop_
_restr_equal_torsion_atom_site_label_1
_restr_equal_torsion_site_symmetry_1
_restr_equal_torsion_atom_site_label_2
_restr_equal_torsion_site_symmetry_2
_restr_equal_torsion_atom_site_label_3
_restr_equal_torsion_site_symmetry_3
_restr_equal_torsion_atom_site_label_4
_restr_equal_torsion_site_symmetry_4
_restr_equal_torsion_class_class_id
_restr_equal_torsion_class_target_weight_param
? ? ? ? ? ? ? ? ? ?

loop_
_restr_torsion_atom_site_label_1
_restr_torsion_site_symmetry_1
_restr_torsion_atom_site_label_2
_restr_torsion_site_symmetry_2
_restr_torsion_atom_site_label_3
_restr_torsion_site_symmetry_3
_restr_torsion_atom_site_label_4
_restr_torsion_site_symmetry_4
_restr_torsion_angle_target
_restr_torsion_weight_param
? ? ? ? ? ? ? ? ? ?

loop_
_twin_individual_id
_twin_individual_mass_fraction_refined
_twin_individual_twin_matrix_11
_twin_individual_twin_matrix_12
_twin_individual_twin_matrix_13
_twin_individual_twin_matrix_21
_twin_individual_twin_matrix_22
_twin_individual_twin_matrix_23
_twin_individual_twin_matrix_31
_twin_individual_twin_matrix_32
_twin_individual_twin_matrix_33
? ? ? ? ? ? ? ? ? ? ?

loop_
_jana_atom_site_adp_c_label
_jana_atom_site_adp_c_type_symbol
_jana_atom_site_adp_c_111
_jana_atom_site_adp_c_112
_jana_atom_site_adp_c_113
_jana_atom_site_adp_c_122
_jana_atom_site_adp_c_123
_jana_atom_site_adp_c_133
_jana_atom_site_adp_c_222
_jana_atom_site_adp_c_223
_jana_atom_site_adp_c_233
_jana_atom_site_adp_c_333
? ? ? ? ? ? ? ? ? ? ? ?

loop_
_jana_atom_site_adp_d_label
_jana_atom_site_adp_d_type_symbol
_jana_atom_site_adp_d_1111
_jana_atom_site_adp_d_1112
_jana_atom_site_adp_d_1113
_jana_atom_site_adp_d_1122
_jana_atom_site_adp_d_1123
_jana_atom_site_adp_d_1133
_jana_atom_site_adp_d_1222
_jana_atom_site_adp_d_1223
_jana_atom_site_adp_d_1233
_jana_atom_site_adp_d_1333
_jana_atom_site_adp_d_2222
_jana_atom_site_adp_d_2223
_jana_atom_site_adp_d_2233
_jana_atom_site_adp_d_2333
_jana_atom_site_adp_d_3333
? ? ? ? ? ? ? ? ? ? ? ? ? ? ? ? ?

loop_
_jana_atom_site_adp_e_label
_jana_atom_site_adp_e_type_symbol
_jana_atom_site_adp_e_11111
_jana_atom_site_adp_e_11112
_jana_atom_site_adp_e_11113
_jana_atom_site_adp_e_11122
_jana_atom_site_adp_e_11123
_jana_atom_site_adp_e_11133
_jana_atom_site_adp_e_11222
_jana_atom_site_adp_e_11223
_jana_atom_site_adp_e_11233
_jana_atom_site_adp_e_11333
_jana_atom_site_adp_e_12222
_jana_atom_site_adp_e_12223
_jana_atom_site_adp_e_12233
_jana_atom_site_adp_e_12333
_jana_atom_site_adp_e_13333
_jana_atom_site_adp_e_22222
_jana_atom_site_adp_e_22223
_jana_atom_site_adp_e_22233
_jana_atom_site_adp_e_22333
_jana_atom_site_adp_e_23333
_jana_atom_site_adp_e_33333
? ? ? ? ? ? ? ? ? ? ? ? ? ? ? ? ? ? ? ? ? ? ?

loop_
_jana_atom_site_adp_f_label
_jana_atom_site_adp_f_type_symbol
_jana_atom_site_adp_f_111111
_jana_atom_site_adp_f_111112
_jana_atom_site_adp_f_111113
_jana_atom_site_adp_f_111122
_jana_atom_site_adp_f_111123
_jana_atom_site_adp_f_111133
_jana_atom_site_adp_f_111222
_jana_atom_site_adp_f_111223
_jana_atom_site_adp_f_111233
_jana_atom_site_adp_f_111333
_jana_atom_site_adp_f_112222
_jana_atom_site_adp_f_112223
_jana_atom_site_adp_f_112233
_jana_atom_site_adp_f_112333
_jana_atom_site_adp_f_113333
_jana_atom_site_adp_f_122222
_jana_atom_site_adp_f_122223
_jana_atom_site_adp_f_122233
_jana_atom_site_adp_f_122333
_jana_atom_site_adp_f_123333
_jana_atom_site_adp_f_133333
_jana_atom_site_adp_f_222222
_jana_atom_site_adp_f_222223
_jana_atom_site_adp_f_222233
_jana_atom_site_adp_f_222333
_jana_atom_site_adp_f_223333
_jana_atom_site_adp_f_233333
_jana_atom_site_adp_f_333333
? ? ? ? ? ? ? ? ? ? ? ? ? ? ? ? ? ? ? ? ? ? ? ? ? ? ? ? ? ?
